data_4340572
loop_
_publ_author_name
'Pandey, Souvik'
'L\"onnecke, Peter'
'Hey-Hawkins, Evamarie'

_publ_section_title
;
 Cross-dehydrocoupling: A Novel Synthetic Route to P-B-P-B Chains.
;
_journal_issue 16
_journal_name_full 'Inorganic chemistry'
_journal_page_first 8242
_journal_page_last 8249
_journal_paper_doi 10.1021/ic500316w
_journal_volume 53
_journal_year 2014
_chemical_formula_sum 'C28 H41.74 B2 Cl0.26 Fe2 P2'
_chemical_formula_weight 582.83
_chemical_name_systematic
;
 ?
;
_space_group_IT_number 2
_symmetry_cell_setting triclinic
_symmetry_Int_Tables_number 2
_symmetry_space_group_name_Hall '-P 1'
_symmetry_space_group_name_H-M 'P -1'
_atom_sites_solution_hydrogens mixed
_atom_sites_solution_primary direct
_atom_sites_solution_secondary difmap
_audit_creation_date 2014-04-07T14:26:24-00:00
_audit_creation_method 'WinGX routine CIF_UPDATE'
_cell_angle_alpha 88.886(8)
_cell_angle_beta 85.612(7)
_cell_angle_gamma 79.280(9)
_cell_formula_units_Z 2
_cell_length_a 10.0633(9)
_cell_length_b 10.7443(13)
_cell_length_c 13.2586(11)
_cell_measurement_reflns_used 3106
_cell_measurement_temperature 130(2)
_cell_measurement_theta_max 24.805
_cell_measurement_theta_min 2.452
_cell_volume 1404.4(2)
_computing_cell_refinement
;
        CrysAlisPro, Agilent Technologies,
        Version 1.171.37.31 (release 14-01-2014 CrysAlis171 .NET)
        (compiled Jan 14 2014,18:38:05)
;
_computing_data_collection
;
        CrysAlisPro, Agilent Technologies,
        Version 1.171.37.31 (release 14-01-2014 CrysAlis171 .NET)
        (compiled Jan 14 2014,18:38:05)
;
_computing_data_reduction
;
        CrysAlisPro, Agilent Technologies,
        Version 1.171.37.31 (release 14-01-2014 CrysAlis171 .NET)
        (compiled Jan 14 2014,18:38:05)
;
_computing_molecular_graphics
;
 ORTEP3 for Windows
 L. J. Farrugia, J. Appl. Crystallogr. 1997, 30, 565.
;
_computing_publication_material
;
 WINGX
 L.J. Farrugia,
 J. Appl. Cryst., 2012, 45, 849-854.
;
_computing_structure_refinement 'SHELXL-2013 (Sheldrick, 2013)'
_computing_structure_solution
;
 SHELXS-2013
 Program for Crystal Structure Analysis (Release 2013-1)
 G. M. Sheldrick, Instit\"ut f\"ur Anorganische Chemie der Universit\"at,
 Tammanstrasse 4, D-3400 G\"ottingen, Germany.
 G. M. Sheldrick, Acta. Cryst., 2008, A64, 112 - 122
;
_diffrn_ambient_temperature 130(2)
_diffrn_detector 'CCD plate'
_diffrn_detector_area_resol_mean 16.356
_diffrn_measured_fraction_theta_full 0.999
_diffrn_measured_fraction_theta_max 0.999
_diffrn_measurement_device 'four-circle diffractometer'
_diffrn_measurement_device_type 'Xcalibur, Sapphire3, Gemini'
_diffrn_measurement_method '\w scans'
_diffrn_orient_matrix_UB_11 -0.0076838
_diffrn_orient_matrix_UB_12 -0.0585616
_diffrn_orient_matrix_UB_13 0.0231585
_diffrn_orient_matrix_UB_21 -0.0437328
_diffrn_orient_matrix_UB_22 0.0328981
_diffrn_orient_matrix_UB_23 0.0392064
_diffrn_orient_matrix_UB_31 -0.0565945
_diffrn_orient_matrix_UB_32 -0.0016633
_diffrn_orient_matrix_UB_33 -0.0283806
_diffrn_radiation_monochromator graphite
_diffrn_radiation_probe x-ray
_diffrn_radiation_type MoK\a
_diffrn_radiation_wavelength 0.71073
_diffrn_reflns_av_R_equivalents 0.0862
_diffrn_reflns_av_unetI/netI 0.1276
_diffrn_reflns_Laue_measured_fraction_full 0.999
_diffrn_reflns_Laue_measured_fraction_max 0.999
_diffrn_reflns_limit_h_max 12
_diffrn_reflns_limit_h_min -12
_diffrn_reflns_limit_k_max 12
_diffrn_reflns_limit_k_min -12
_diffrn_reflns_limit_l_max 15
_diffrn_reflns_limit_l_min -15
_diffrn_reflns_number 18906
_diffrn_reflns_point_group_measured_fraction_full 0.999
_diffrn_reflns_point_group_measured_fraction_max 0.999
_diffrn_reflns_theta_full 25.242
_diffrn_reflns_theta_max 25.25
_diffrn_reflns_theta_min 2.463
_diffrn_source 'Enhance (Mo) X-ray Source'
_exptl_absorpt_coefficient_mu 1.187
_exptl_absorpt_correction_T_max 1
_exptl_absorpt_correction_T_min 0.86296
_exptl_absorpt_correction_type multi-scan
_exptl_absorpt_process_details
;
        CrysAlisPro, Agilent Technologies,
        Version 1.171.37.31 (release 14-01-2014 CrysAlis171 .NET)
        (compiled Jan 14 2014,18:38:05)
        Empirical absorption correction using spherical harmonics,
 implemented in SCALE3 ABSPACK scaling algorithm.
        Empirical absorption correction using spherical harmonics,
 implemented in SCALE3 ABSPACK scaling algorithm.
;
_exptl_crystal_colour 'clear orange'
_exptl_crystal_density_diffrn 1.378
_exptl_crystal_description plate
_exptl_crystal_F_000 612
_exptl_crystal_size_max 0.3
_exptl_crystal_size_mid 0.15
_exptl_crystal_size_min 0.01
_refine_diff_density_max 1.441
_refine_diff_density_min -0.451
_refine_diff_density_rms 0.105
_refine_ls_extinction_method none
_refine_ls_goodness_of_fit_ref 1.028
_refine_ls_hydrogen_treatment mixed
_refine_ls_matrix_type full
_refine_ls_number_parameters 336
_refine_ls_number_reflns 5068
_refine_ls_number_restraints 0
_refine_ls_restrained_S_all 1.028
_refine_ls_R_factor_all 0.1039
_refine_ls_R_factor_gt 0.0641
_refine_ls_shift/su_max 0
_refine_ls_shift/su_mean 0
_refine_ls_structure_factor_coef Fsqd
_refine_ls_weighting_details 'w=1/[\s^2^(Fo^2^)+(0.0640P)^2^+3.0583P] where P=(Fo^2^+2Fc^2^)/3'
_refine_ls_weighting_scheme calc
_refine_ls_wR_factor_gt 0.1408
_refine_ls_wR_factor_ref 0.1613
_reflns_number_gt 3483
_reflns_number_total 5068
_reflns_threshold_expression 'I > 2\s(I)'
_cod_data_source_file ic500316w_si_002.cif
_cod_data_source_block compound_3a_x1988fin
_cod_depositor_comments 'Adding full bibliography for 4340569--4340577.cif.'
_cod_database_code 4340572

loop_
_symmetry_equiv_pos_as_xyz
'x, y, z'
'-x, -y, -z'

loop_
_atom_site_label
_atom_site_type_symbol
_atom_site_fract_x
_atom_site_fract_y
_atom_site_fract_z
_atom_site_U_iso_or_equiv
_atom_site_adp_type
_atom_site_occupancy
_atom_site_calc_flag
_atom_site_disorder_assembly
_atom_site_disorder_group
Fe1 Fe 0.05185(7) 1.23174(8) 0.40856(6) 0.0275(2) Uani 1 d A 1
Fe2 Fe 0.09154(7) 0.74640(8) 0.09572(6) 0.0285(2) Uani 1 d A 1
P1 P 0.34322(13) 1.11076(14) 0.25168(11) 0.0231(3) Uani 0.741(6) d A 1
P2 P 0.39872(13) 0.81339(14) 0.17292(11) 0.0253(4) Uani 1 d A 1
C1 C 0.2537(5) 1.1952(5) 0.3606(4) 0.0217(12) Uani 1 d A 1
C2 C 0.2034(5) 1.3280(5) 0.3669(5) 0.0332(14) Uani 1 d A 1
H2 H 0.2031 1.3871 0.3126 0.04 Uiso 1 calc A 1
C3 C 0.1538(5) 1.3564(6) 0.4690(5) 0.0427(18) Uani 1 d A 1
H3 H 0.1155 1.4381 0.4951 0.051 Uiso 1 calc A 1
C4 C 0.1715(5) 1.2420(7) 0.5247(5) 0.0392(16) Uani 1 d A 1
H4 H 0.1463 1.2332 0.5946 0.047 Uiso 1 calc A 1
C5 C 0.2329(5) 1.1430(6) 0.4587(4) 0.0278(13) Uani 1 d A 1
H5 H 0.2565 1.0561 0.4767 0.033 Uiso 1 calc A 1
C6 C -0.0490(5) 1.1646(6) 0.3013(4) 0.0318(14) Uani 1 d A 1
H6 H -0.0097 1.1287 0.2386 0.038 Uiso 1 calc A 1
C7 C -0.1022(6) 1.2950(6) 0.3196(5) 0.0409(16) Uani 1 d A 1
H7 H -0.1049 1.362 0.2715 0.049 Uiso 1 calc A 1
C8 C -0.1504(5) 1.3066(6) 0.4227(5) 0.0411(17) Uani 1 d A 1
H8 H -0.1917 1.3832 0.4559 0.049 Uiso 1 calc A 1
C9 C -0.1270(5) 1.1862(6) 0.4675(5) 0.0364(15) Uani 1 d A 1
H9 H -0.1491 1.1672 0.5363 0.044 Uiso 1 calc A 1
C10 C -0.0650(5) 1.0980(6) 0.3928(4) 0.0277(13) Uani 1 d A 1
H10 H -0.0386 1.0093 0.4025 0.033 Uiso 1 calc A 1
C11 C 0.5229(5) 1.1243(5) 0.2701(4) 0.0283(13) Uani 1 d A 1
C12 C 0.5646(6) 1.0710(7) 0.3723(5) 0.0447(17) Uani 1 d A 1
H12A H 0.5538 0.9822 0.3775 0.067 Uiso 1 calc A 1
H12B H 0.5073 1.12 0.4262 0.067 Uiso 1 calc A 1
H12C H 0.6597 1.0762 0.3791 0.067 Uiso 1 calc A 1
C13 C 0.5345(6) 1.2635(6) 0.2653(6) 0.0477(18) Uani 1 d A 1
H13A H 0.4766 1.3091 0.3206 0.072 Uiso 1 calc A 1
H13B H 0.5055 1.2997 0.2003 0.072 Uiso 1 calc A 1
H13C H 0.629 1.2714 0.2717 0.072 Uiso 1 calc A 1
C14 C 0.6160(5) 1.0536(7) 0.1863(5) 0.0434(17) Uani 1 d A 1
H14A H 0.7079 1.0704 0.1901 0.065 Uiso 1 calc A 1
H14B H 0.5829 1.0823 0.1206 0.065 Uiso 1 calc A 1
H14C H 0.6173 0.9625 0.194 0.065 Uiso 1 calc A 1
C15 C 0.2835(5) 0.7859(6) 0.0826(4) 0.0296(13) Uani 1 d A 1
C16 C 0.1879(5) 0.8902(6) 0.0469(4) 0.0321(14) Uani 1 d A 1
H16 H 0.1707 0.9742 0.0723 0.038 Uiso 1 calc A 1
C17 C 0.1239(6) 0.8462(7) -0.0326(4) 0.0412(16) Uani 1 d A 1
H17 H 0.0551 0.8953 -0.0695 0.049 Uiso 1 calc A 1
C18 C 0.1792(6) 0.7174(7) -0.0480(4) 0.0425(17) Uani 1 d A 1
H18 H 0.1555 0.6655 -0.0983 0.051 Uiso 1 calc A 1
C19 C 0.2761(6) 0.6776(6) 0.0237(5) 0.0391(16) Uani 1 d A 1
H19 H 0.3268 0.5944 0.0312 0.047 Uiso 1 calc A 1
C20 C 0.0313(6) 0.7053(7) 0.2405(5) 0.0417(17) Uani 1 d A 1
H20 H 0.0841 0.7022 0.2972 0.05 Uiso 1 calc A 1
C21 C -0.0551(5) 0.8131(6) 0.2052(4) 0.0366(15) Uani 1 d A 1
H21 H -0.0708 0.8951 0.2344 0.044 Uiso 1 calc A 1
C22 C -0.1142(5) 0.7789(6) 0.1196(4) 0.0345(15) Uani 1 d A 1
H22 H -0.1765 0.8332 0.0805 0.041 Uiso 1 calc A 1
C23 C -0.0636(6) 0.6489(6) 0.1026(5) 0.0418(16) Uani 1 d A 1
H23 H -0.0859 0.6001 0.0495 0.05 Uiso 1 calc A 1
C24 C 0.0260(6) 0.6037(7) 0.1777(5) 0.0441(17) Uani 1 d A 1
H24 H 0.0739 0.5193 0.1843 0.053 Uiso 1 calc A 1
C25 C 0.4879(5) 0.6654(5) 0.2301(5) 0.0316(14) Uani 1 d A 1
C26 C 0.5636(6) 0.5754(6) 0.1479(5) 0.0480(18) Uani 1 d A 1
H26A H 0.6163 0.622 0.1006 0.072 Uiso 1 calc A 1
H26B H 0.4981 0.5404 0.1112 0.072 Uiso 1 calc A 1
H26C H 0.6249 0.5063 0.1791 0.072 Uiso 1 calc A 1
C27 C 0.3841(6) 0.6048(6) 0.2946(5) 0.0401(16) Uani 1 d A 1
H27A H 0.4314 0.5331 0.3327 0.06 Uiso 1 calc A 1
H27B H 0.3229 0.5749 0.2505 0.06 Uiso 1 calc A 1
H27C H 0.3315 0.6677 0.3418 0.06 Uiso 1 calc A 1
C28 C 0.5924(6) 0.7003(6) 0.2964(5) 0.0397(16) Uani 1 d A 1
H28A H 0.6417 0.6234 0.3271 0.06 Uiso 1 calc A 1
H28B H 0.5464 0.7581 0.3497 0.06 Uiso 1 calc A 1
H28C H 0.6564 0.7419 0.2549 0.06 Uiso 1 calc A 1
B1 B 0.2842(7) 1.1891(7) 0.1261(5) 0.0366(17) Uani 0.741(6) d A 1
H1A H 0.1732 1.1675 0.1123 0.055 Uiso 0.741(6) calc A 1
H1B H 0.364 1.1464 0.0569 0.055 Uiso 0.741(6) calc A 1
H1C H 0.2785 1.3024 0.1307 0.055 Uiso 0.741(6) calc A 1
P1F P 0.34322(13) 1.11076(14) 0.25168(11) 0.0231(3) Uani 0.259(6) d A 2
Cl1F Cl 0.2988(7) 1.3410(6) 0.0967(5) 0.045(3) Uani 0.259(6) d A 2
B1F B 0.2842(7) 1.1891(7) 0.1261(5) 0.0366(17) Uani 0.259(6) d A 2
H1F1 H 0.345 1.1232 0.0583 0.044 Uiso 0.259(6) calc A 2
H1F2 H 0.1657 1.1829 0.1237 0.044 Uiso 0.259(6) calc A 2
B2 B 0.3136(6) 0.9387(6) 0.2735(5) 0.0263(14) Uani 1 d A 1
H1B2 H 0.346(4) 0.903(4) 0.348(3) 0.009(11) Uiso 1 d B 1
H2B2 H 0.203(6) 0.940(5) 0.268(4) 0.044(17) Uiso 1 d C 1
H1P2 H 0.508(5) 0.848(5) 0.114(4) 0.025(14) Uiso 1 d D 1

loop_
_atom_site_aniso_label
_atom_site_aniso_U_11
_atom_site_aniso_U_22
_atom_site_aniso_U_33
_atom_site_aniso_U_23
_atom_site_aniso_U_13
_atom_site_aniso_U_12
Fe1 0.0166(4) 0.0360(5) 0.0313(5) -0.0074(4) -0.0043(3) -0.0069(3)
Fe2 0.0203(4) 0.0439(6) 0.0222(4) -0.0034(4) -0.0013(3) -0.0081(4)
P1 0.0169(7) 0.0300(8) 0.0235(8) 0.0013(6) -0.0026(6) -0.0069(6)
P2 0.0180(7) 0.0335(9) 0.0249(8) -0.0039(6) -0.0011(6) -0.0059(6)
C1 0.016(3) 0.023(3) 0.027(3) 0.001(2) -0.005(2) -0.006(2)
C2 0.022(3) 0.030(3) 0.049(4) -0.004(3) 0.000(3) -0.011(2)
C3 0.019(3) 0.044(4) 0.067(5) -0.032(4) -0.002(3) -0.011(3)
C4 0.019(3) 0.067(5) 0.034(4) -0.016(3) -0.001(3) -0.014(3)
C5 0.013(3) 0.045(4) 0.029(3) -0.004(3) -0.009(2) -0.009(2)
C6 0.019(3) 0.046(4) 0.033(3) -0.006(3) -0.002(2) -0.011(3)
C7 0.026(3) 0.052(4) 0.049(4) 0.022(3) -0.021(3) -0.012(3)
C8 0.019(3) 0.045(4) 0.060(5) -0.017(3) -0.008(3) -0.005(3)
C9 0.024(3) 0.052(4) 0.037(4) -0.012(3) -0.002(3) -0.015(3)
C10 0.021(3) 0.034(3) 0.032(3) -0.005(3) -0.001(2) -0.014(2)
C11 0.020(3) 0.034(3) 0.032(3) 0.009(3) -0.005(2) -0.008(2)
C12 0.021(3) 0.074(5) 0.045(4) 0.011(4) -0.013(3) -0.022(3)
C13 0.030(3) 0.038(4) 0.079(5) 0.001(4) -0.004(3) -0.016(3)
C14 0.018(3) 0.068(5) 0.046(4) -0.011(3) -0.001(3) -0.011(3)
C15 0.021(3) 0.046(4) 0.023(3) -0.007(3) 0.006(2) -0.010(3)
C16 0.025(3) 0.046(4) 0.027(3) 0.006(3) -0.002(3) -0.010(3)
C17 0.032(3) 0.070(5) 0.024(3) 0.008(3) -0.005(3) -0.015(3)
C18 0.031(3) 0.078(5) 0.022(3) -0.014(3) 0.003(3) -0.020(3)
C19 0.024(3) 0.056(4) 0.037(4) -0.015(3) 0.006(3) -0.012(3)
C20 0.022(3) 0.079(5) 0.023(3) 0.011(3) 0.000(3) -0.011(3)
C21 0.024(3) 0.057(4) 0.028(3) -0.001(3) 0.004(3) -0.009(3)
C22 0.020(3) 0.054(4) 0.029(3) 0.003(3) -0.001(3) -0.007(3)
C23 0.028(3) 0.056(5) 0.045(4) -0.001(3) 0.004(3) -0.021(3)
C24 0.031(3) 0.051(4) 0.048(4) 0.016(3) 0.003(3) -0.005(3)
C25 0.021(3) 0.030(3) 0.044(4) -0.002(3) -0.004(3) -0.003(2)
C26 0.033(3) 0.045(4) 0.063(5) -0.008(4) -0.005(3) 0.003(3)
C27 0.034(3) 0.032(4) 0.056(4) 0.004(3) -0.005(3) -0.009(3)
C28 0.025(3) 0.042(4) 0.051(4) -0.007(3) -0.012(3) -0.001(3)
B1 0.027(4) 0.058(5) 0.026(4) 0.010(3) -0.008(3) -0.010(3)
P1F 0.0169(7) 0.0300(8) 0.0235(8) 0.0013(6) -0.0026(6) -0.0069(6)
Cl1F 0.060(5) 0.042(4) 0.038(4) 0.012(3) -0.020(3) -0.016(3)
B1F 0.027(4) 0.058(5) 0.026(4) 0.010(3) -0.008(3) -0.010(3)
B2 0.023(3) 0.033(4) 0.023(3) 0.000(3) 0.001(3) -0.007(3)

loop_
_atom_type_symbol
_atom_type_description
_atom_type_scat_dispersion_real
_atom_type_scat_dispersion_imag
_atom_type_scat_source
Fe Fe 0.3463 0.8444 'International Tables Vol C Tables 4.2.6.8 and 6.1.1.4'
Cl Cl 0.1484 0.1585 'International Tables Vol C Tables 4.2.6.8 and 6.1.1.4'
P P 0.1023 0.0942 'International Tables Vol C Tables 4.2.6.8 and 6.1.1.4'
C C 0.0033 0.0016 'International Tables Vol C Tables 4.2.6.8 and 6.1.1.4'
B B 0.0013 0.0007 'International Tables Vol C Tables 4.2.6.8 and 6.1.1.4'
H H 0 0 'International Tables Vol C Tables 4.2.6.8 and 6.1.1.4'

loop_
_geom_angle_atom_site_label_1
_geom_angle_atom_site_label_2
_geom_angle_atom_site_label_3
_geom_angle
C6 Fe1 C7 41.1(2)
C6 Fe1 C2 119.9(2)
C7 Fe1 C2 107.2(3)
C6 Fe1 C8 68.4(2)
C7 Fe1 C8 40.7(2)
C2 Fe1 C8 126.0(3)
C6 Fe1 C10 40.6(2)
C7 Fe1 C10 68.5(2)
C2 Fe1 C10 154.9(2)
C8 Fe1 C10 67.8(2)
C6 Fe1 C3 155.4(3)
C7 Fe1 C3 120.3(3)
C2 Fe1 C3 41.0(2)
C8 Fe1 C3 108.3(2)
C10 Fe1 C3 162.8(3)
C6 Fe1 C4 162.6(3)
C7 Fe1 C4 155.2(3)
C2 Fe1 C4 68.5(3)
C8 Fe1 C4 120.8(2)
C10 Fe1 C4 125.9(3)
C3 Fe1 C4 40.4(3)
C6 Fe1 C5 125.4(2)
C7 Fe1 C5 162.8(3)
C2 Fe1 C5 68.4(2)
C8 Fe1 C5 155.2(3)
C10 Fe1 C5 108.0(2)
C3 Fe1 C5 68.0(2)
C4 Fe1 C5 40.4(2)
C6 Fe1 C9 68.2(2)
C7 Fe1 C9 68.2(3)
C2 Fe1 C9 163.0(2)
C8 Fe1 C9 40.1(2)
C10 Fe1 C9 40.4(2)
C3 Fe1 C9 126.0(2)
C4 Fe1 C9 108.4(2)
C5 Fe1 C9 120.8(2)
C6 Fe1 C1 107.1(2)
C7 Fe1 C1 125.3(2)
C2 Fe1 C1 40.8(2)
C8 Fe1 C1 163.0(3)
C10 Fe1 C1 120.2(2)
C3 Fe1 C1 68.5(2)
C4 Fe1 C1 68.4(2)
C5 Fe1 C1 40.7(2)
C9 Fe1 C1 155.2(2)
C21 Fe2 C17 122.2(3)
C21 Fe2 C23 67.9(3)
C17 Fe2 C23 117.7(3)
C21 Fe2 C20 40.6(2)
C17 Fe2 C20 160.9(3)
C23 Fe2 C20 67.9(3)
C21 Fe2 C22 40.5(2)
C17 Fe2 C22 103.4(2)
C23 Fe2 C22 40.6(2)
C20 Fe2 C22 68.3(2)
C21 Fe2 C19 161.7(2)
C17 Fe2 C19 68.7(3)
C23 Fe2 C19 122.3(3)
C20 Fe2 C19 125.4(3)
C22 Fe2 C19 156.9(2)
C21 Fe2 C18 156.9(2)
C17 Fe2 C18 40.4(3)
C23 Fe2 C18 104.4(3)
C20 Fe2 C18 158.7(3)
C22 Fe2 C18 119.6(2)
C19 Fe2 C18 40.7(2)
C21 Fe2 C16 108.9(3)
C17 Fe2 C16 40.5(2)
C23 Fe2 C16 154.0(2)
C20 Fe2 C16 127.6(3)
C22 Fe2 C16 119.9(2)
C19 Fe2 C16 68.9(3)
C18 Fe2 C16 67.9(3)
C21 Fe2 C24 67.9(3)
C17 Fe2 C24 154.6(3)
C23 Fe2 C24 40.6(2)
C20 Fe2 C24 40.1(3)
C22 Fe2 C24 68.4(2)
C19 Fe2 C24 109.0(3)
C18 Fe2 C24 121.4(3)
C16 Fe2 C24 164.3(2)
C21 Fe2 C15 125.5(2)
C17 Fe2 C15 68.6(2)
C23 Fe2 C15 161.2(3)
C20 Fe2 C15 112.4(2)
C22 Fe2 C15 158.1(2)
C19 Fe2 C15 41.0(2)
C18 Fe2 C15 68.2(2)
C16 Fe2 C15 41.0(2)
C24 Fe2 C15 127.3(2)
C1 P1 C11 101.5(2)
C1 P1 B1 111.9(3)
C11 P1 B1 111.5(3)
C1 P1 B2 103.7(3)
C11 P1 B2 111.6(3)
B1 P1 B2 115.5(3)
C15 P2 C25 113.1(3)
C15 P2 B2 112.3(3)
C25 P2 B2 112.8(3)
C15 P2 H1P2 104.3(19)
C25 P2 H1P2 100(2)
B2 P2 H1P2 114(2)
C5 C1 C2 107.4(5)
C5 C1 P1 126.0(4)
C2 C1 P1 126.4(4)
C5 C1 Fe1 69.5(3)
C2 C1 Fe1 69.0(3)
P1 C1 Fe1 131.4(3)
C1 C2 C3 107.8(6)
C1 C2 Fe1 70.2(3)
C3 C2 Fe1 69.8(3)
C1 C2 H2 126.1
C3 C2 H2 126.1
Fe1 C2 H2 125.5
C4 C3 C2 108.0(5)
C4 C3 Fe1 69.8(3)
C2 C3 Fe1 69.2(3)
C4 C3 H3 126
C2 C3 H3 126
Fe1 C3 H3 126.5
C5 C4 C3 108.3(6)
C5 C4 Fe1 70.0(3)
C3 C4 Fe1 69.8(3)
C5 C4 H4 125.9
C3 C4 H4 125.9
Fe1 C4 H4 126
C4 C5 C1 108.4(5)
C4 C5 Fe1 69.7(3)
C1 C5 Fe1 69.8(3)
C4 C5 H5 125.8
C1 C5 H5 125.8
Fe1 C5 H5 126.3
C10 C6 C7 107.9(5)
C10 C6 Fe1 70.3(3)
C7 C6 Fe1 69.5(3)
C10 C6 H6 126.1
C7 C6 H6 126.1
Fe1 C6 H6 125.7
C8 C7 C6 107.3(5)
C8 C7 Fe1 70.1(3)
C6 C7 Fe1 69.4(3)
C8 C7 H7 126.3
C6 C7 H7 126.3
Fe1 C7 H7 125.7
C9 C8 C7 108.5(6)
C9 C8 Fe1 70.2(3)
C7 C8 Fe1 69.2(3)
C9 C8 H8 125.7
C7 C8 H8 125.7
Fe1 C8 H8 126.4
C8 C9 C10 108.2(6)
C8 C9 Fe1 69.7(3)
C10 C9 Fe1 69.6(3)
C8 C9 H9 125.9
C10 C9 H9 125.9
Fe1 C9 H9 126.3
C9 C10 C6 108.1(5)
C9 C10 Fe1 70.0(3)
C6 C10 Fe1 69.1(3)
C9 C10 H10 126
C6 C10 H10 126
Fe1 C10 H10 126.5
C14 C11 C12 109.8(5)
C14 C11 C13 109.2(5)
C12 C11 C13 108.6(5)
C14 C11 P1 109.3(4)
C12 C11 P1 111.0(4)
C13 C11 P1 108.8(4)
C11 C12 H12A 109.5
C11 C12 H12B 109.5
H12A C12 H12B 109.5
C11 C12 H12C 109.5
H12A C12 H12C 109.5
H12B C12 H12C 109.5
C11 C13 H13A 109.5
C11 C13 H13B 109.5
H13A C13 H13B 109.5
C11 C13 H13C 109.5
H13A C13 H13C 109.5
H13B C13 H13C 109.5
C11 C14 H14A 109.5
C11 C14 H14B 109.5
H14A C14 H14B 109.5
C11 C14 H14C 109.5
H14A C14 H14C 109.5
H14B C14 H14C 109.5
C19 C15 C16 107.5(5)
C19 C15 P2 132.3(5)
C16 C15 P2 119.6(4)
C19 C15 Fe2 69.2(3)
C16 C15 Fe2 69.3(3)
P2 C15 Fe2 133.4(3)
C17 C16 C15 107.9(6)
C17 C16 Fe2 69.4(4)
C15 C16 Fe2 69.7(3)
C17 C16 H16 126
C15 C16 H16 126
Fe2 C16 H16 126.5
C18 C17 C16 108.4(5)
C18 C17 Fe2 70.2(4)
C16 C17 Fe2 70.2(3)
C18 C17 H17 125.8
C16 C17 H17 125.8
Fe2 C17 H17 125.3
C17 C18 C19 109.0(5)
C17 C18 Fe2 69.4(3)
C19 C18 Fe2 69.5(3)
C17 C18 H18 125.5
C19 C18 H18 125.5
Fe2 C18 H18 127.1
C18 C19 C15 107.2(6)
C18 C19 Fe2 69.8(3)
C15 C19 Fe2 69.8(3)
C18 C19 H19 126.4
C15 C19 H19 126.4
Fe2 C19 H19 125.5
C24 C20 C21 108.2(5)
C24 C20 Fe2 70.3(4)
C21 C20 Fe2 69.5(3)
C24 C20 H20 125.9
C21 C20 H20 125.9
Fe2 C20 H20 125.9
C22 C21 C20 108.5(6)
C22 C21 Fe2 70.0(3)
C20 C21 Fe2 69.9(3)
C22 C21 H21 125.7
C20 C21 H21 125.7
Fe2 C21 H21 125.9
C21 C22 C23 107.1(5)
C21 C22 Fe2 69.5(3)
C23 C22 Fe2 69.5(3)
C21 C22 H22 126.5
C23 C22 H22 126.5
Fe2 C22 H22 126.1
C22 C23 C24 108.5(6)
C22 C23 Fe2 69.9(3)
C24 C23 Fe2 70.1(4)
C22 C23 H23 125.8
C24 C23 H23 125.8
Fe2 C23 H23 125.8
C20 C24 C23 107.7(6)
C20 C24 Fe2 69.6(4)
C23 C24 Fe2 69.3(4)
C20 C24 H24 126.2
C23 C24 H24 126.2
Fe2 C24 H24 126.5
C28 C25 C27 110.1(5)
C28 C25 C26 107.9(5)
C27 C25 C26 111.8(5)
C28 C25 P2 107.9(4)
C27 C25 P2 108.7(4)
C26 C25 P2 110.5(4)
C25 C26 H26A 109.5
C25 C26 H26B 109.5
H26A C26 H26B 109.5
C25 C26 H26C 109.5
H26A C26 H26C 109.5
H26B C26 H26C 109.5
C25 C27 H27A 109.5
C25 C27 H27B 109.5
H27A C27 H27B 109.5
C25 C27 H27C 109.5
H27A C27 H27C 109.5
H27B C27 H27C 109.5
C25 C28 H28A 109.5
C25 C28 H28B 109.5
H28A C28 H28B 109.5
C25 C28 H28C 109.5
H28A C28 H28C 109.5
H28B C28 H28C 109.5
P1 B1 H1A 109.5
P1 B1 H1B 109.5
H1A B1 H1B 109.5
P1 B1 H1C 109.5
H1A B1 H1C 109.5
H1B B1 H1C 109.5
P1 B2 P2 117.0(3)
P1 B2 H1B2 110(2)
P2 B2 H1B2 108(2)
P1 B2 H2B2 107(3)
P2 B2 H2B2 103(3)
H1B2 B2 H2B2 111(4)

loop_
_geom_bond_atom_site_label_1
_geom_bond_atom_site_label_2
_geom_bond_distance
Fe1 C6 2.026(5)
Fe1 C7 2.028(5)
Fe1 C2 2.034(6)
Fe1 C8 2.040(6)
Fe1 C10 2.041(5)
Fe1 C3 2.042(6)
Fe1 C4 2.043(6)
Fe1 C5 2.046(5)
Fe1 C9 2.046(6)
Fe1 C1 2.049(5)
Fe2 C21 2.029(6)
Fe2 C17 2.031(6)
Fe2 C23 2.031(6)
Fe2 C20 2.034(6)
Fe2 C22 2.036(5)
Fe2 C19 2.038(6)
Fe2 C18 2.042(6)
Fe2 C16 2.042(6)
Fe2 C24 2.042(7)
Fe2 C15 2.047(5)
P1 C1 1.808(5)
P1 C11 1.875(5)
P1 B1 1.935(6)
P1 B2 1.939(7)
P2 C15 1.795(5)
P2 C25 1.854(6)
P2 B2 1.948(6)
P2 H1P2 1.40(5)
C1 C5 1.423(7)
C1 C2 1.424(7)
C2 C3 1.426(9)
C2 H2 0.95
C3 C4 1.411(9)
C3 H3 0.95
C4 C5 1.410(8)
C4 H4 0.95
C5 H5 0.95
C6 C10 1.410(8)
C6 C7 1.423(8)
C6 H6 0.95
C7 C8 1.415(9)
C7 H7 0.95
C8 C9 1.400(9)
C8 H8 0.95
C9 C10 1.410(8)
C9 H9 0.95
C10 H10 0.95
C11 C14 1.516(8)
C11 C12 1.520(8)
C11 C13 1.521(8)
C12 H12A 0.98
C12 H12B 0.98
C12 H12C 0.98
C13 H13A 0.98
C13 H13B 0.98
C13 H13C 0.98
C14 H14A 0.98
C14 H14B 0.98
C14 H14C 0.98
C15 C19 1.430(8)
C15 C16 1.433(8)
C16 C17 1.408(8)
C16 H16 0.95
C17 C18 1.405(9)
C17 H17 0.95
C18 C19 1.417(8)
C18 H18 0.95
C19 H19 0.95
C20 C24 1.397(9)
C20 C21 1.408(8)
C20 H20 0.95
C21 C22 1.407(8)
C21 H21 0.95
C22 C23 1.411(9)
C22 H22 0.95
C23 C24 1.413(9)
C23 H23 0.95
C24 H24 0.95
C25 C28 1.523(7)
C25 C27 1.530(8)
C25 C26 1.531(8)
C26 H26A 0.98
C26 H26B 0.98
C26 H26C 0.98
C27 H27A 0.98
C27 H27B 0.98
C27 H27C 0.98
C28 H28A 0.98
C28 H28B 0.98
C28 H28C 0.98
B1 H1A 1.21
B1 H1B 1.21
B1 H1C 1.21
B2 H1B2 1.10(4)
B2 H2B2 1.12(6)
